data_7007292
loop_
_publ_author_name
'Haukka, Matti'
'Jakonen, Minna'
'Nivaj\"arvi, Taina'
'Kallinen, Mirja'

_publ_section_title
;
 The subtle effects of iron-containing metal surfaces on the reductive
 carbonylation of RuCl3.
;
_journal_issue 26
_journal_name_full 'Dalton transactions (Cambridge, England : 2003)'
_journal_page_first 3212
_journal_page_last 3220
_journal_paper_doi 10.1039/b602834a
_journal_year 2006
_chemical_formula_moiety 'C6 H4 Cl6 Fe O8 Ru2'
_chemical_formula_sum 'C6 H4 Cl6 Fe O8 Ru2'
_chemical_formula_weight 674.78
_chemical_name_systematic
;
?
;
_space_group_IT_number 14
_symmetry_cell_setting monoclinic
_symmetry_space_group_name_Hall '-P 2ybc'
_symmetry_space_group_name_H-M 'P 1 21/c 1'
_atom_sites_solution_hydrogens geom
_atom_sites_solution_primary direct
_atom_sites_solution_secondary difmap
_audit_creation_method SHELXL-97
_cell_angle_alpha 90.00
_cell_angle_beta 95.3390(9)
_cell_angle_gamma 90.00
_cell_formula_units_Z 4
_cell_length_a 10.1193(2)
_cell_length_b 6.40080(10)
_cell_length_c 27.7787(8)
_cell_measurement_reflns_used 7981
_cell_measurement_temperature 140(2)
_cell_measurement_theta_max 26.00
_cell_measurement_theta_min 1.47
_cell_volume 1791.47(7)
_computing_cell_refinement 'Denzo/Scalepack (Otwinowski & Minor, 1997)'
_computing_data_collection 'Collect (Nonius BV, 1997-2000)'
_computing_data_reduction 'Denzo/Scalepack (Otwinowski & Minor, 1997)'
_computing_molecular_graphics 'Diamond v.3.0e (Crystal Impact GbR, 2005)'
_computing_publication_material 'SHELXL-97 (Sheldrick, 1997)'
_computing_structure_refinement 'SHELXL-97 (Sheldrick, 1997)'
_computing_structure_solution 'SHELXS-97 (Sheldrick, 1997)'
_diffrn_ambient_temperature 140(2)
_diffrn_detector_area_resol_mean 9
_diffrn_measured_fraction_theta_full 0.949
_diffrn_measured_fraction_theta_max 0.949
_diffrn_measurement_device '95mm CCD camera on \k-goniostat'
_diffrn_measurement_device_type 'Nonius KappaCCD'
_diffrn_measurement_method '\f scans and \w scans with \k offset'
_diffrn_radiation_monochromator 'horizontally mounted graphite crystal'
_diffrn_radiation_source 'fine-focus sealed tube'
_diffrn_radiation_type MoK\a
_diffrn_radiation_wavelength 0.71073
_diffrn_reflns_av_R_equivalents 0.0318
_diffrn_reflns_av_sigmaI/netI 0.0403
_diffrn_reflns_limit_h_max 12
_diffrn_reflns_limit_h_min -9
_diffrn_reflns_limit_k_max 7
_diffrn_reflns_limit_k_min -3
_diffrn_reflns_limit_l_max 34
_diffrn_reflns_limit_l_min -33
_diffrn_reflns_number 7981
_diffrn_reflns_theta_full 26.00
_diffrn_reflns_theta_max 26.00
_diffrn_reflns_theta_min 1.47
_exptl_absorpt_coefficient_mu 3.387
_exptl_absorpt_correction_T_max 0.7136
_exptl_absorpt_correction_T_min 0.4212
_exptl_absorpt_correction_type multi-scan
_exptl_absorpt_process_details 'Xprep in Shelxtl v.6.14-1 (Sheldrick, 2005)'
_exptl_crystal_colour block
_exptl_crystal_density_diffrn 2.502
_exptl_crystal_density_method 'not measured'
_exptl_crystal_description 'pale yellow'
_exptl_crystal_F_000 1280
_exptl_crystal_size_max 0.30
_exptl_crystal_size_mid 0.10
_exptl_crystal_size_min 0.10
_refine_diff_density_max 0.515
_refine_diff_density_min -0.592
_refine_diff_density_rms 0.148
_refine_ls_extinction_method none
_refine_ls_goodness_of_fit_ref 1.156
_refine_ls_hydrogen_treatment mixed
_refine_ls_matrix_type full
_refine_ls_number_parameters 220
_refine_ls_number_reflns 3345
_refine_ls_number_restraints 6
_refine_ls_restrained_S_all 1.155
_refine_ls_R_factor_all 0.0316
_refine_ls_R_factor_gt 0.0242
_refine_ls_shift/su_max 0.001
_refine_ls_shift/su_mean 0.000
_refine_ls_structure_factor_coef Fsqd
_refine_ls_weighting_details 'calc w=1/[\s^2^(Fo^2^)+(0.0000P)^2^+2.2879P] where P=(Fo^2^+2Fc^2^)/3'
_refine_ls_weighting_scheme calc
_refine_ls_wR_factor_gt 0.0578
_refine_ls_wR_factor_ref 0.0599
_reflns_number_gt 2918
_reflns_number_total 3345
_reflns_threshold_expression >2sigma(I)
_cod_data_source_file b602834a.txt
_cod_data_source_block compound_5c
_cod_original_sg_symbol_H-M 'P 21/c'
_cod_database_code 7007292

loop_
_symmetry_equiv_pos_as_xyz
'x, y, z'
'-x, y+1/2, -z+1/2'
'-x, -y, -z'
'x, -y-1/2, z-1/2'

loop_
_atom_site_label
_atom_site_type_symbol
_atom_site_fract_x
_atom_site_fract_y
_atom_site_fract_z
_atom_site_U_iso_or_equiv
_atom_site_adp_type
_atom_site_occupancy
_atom_site_symmetry_multiplicity
_atom_site_calc_flag
_atom_site_refinement_flags
_atom_site_disorder_assembly
_atom_site_disorder_group
C2 C 0.4838(4) 0.8300(6) 0.44346(13) 0.0211(8) Uani 1 1 d . . .
C1 C 0.4124(4) 0.4377(6) 0.40652(13) 0.0225(8) Uani 1 1 d . . .
C3 C 0.3193(4) 0.8020(6) 0.35884(14) 0.0208(8) Uani 1 1 d . . .
C4 C -0.2267(4) 0.8577(7) 0.24294(15) 0.0270(9) Uani 1 1 d . . .
C5 C -0.3912(4) 0.6038(7) 0.28976(13) 0.0262(9) Uani 1 1 d . . .
C6 C -0.1288(4) 0.5024(7) 0.28874(13) 0.0249(9) Uani 1 1 d . . .
O2 O 0.5762(3) 0.9176(4) 0.45688(10) 0.0279(6) Uani 1 1 d . . .
O1 O 0.4591(3) 0.2870(5) 0.39665(11) 0.0335(7) Uani 1 1 d . . .
O3 O 0.3174(3) 0.8752(5) 0.32182(10) 0.0320(7) Uani 1 1 d . . .
O4 O -0.2280(3) 0.9253(5) 0.20542(10) 0.0426(8) Uani 1 1 d . . .
O5 O -0.4896(3) 0.5205(5) 0.28203(11) 0.0403(8) Uani 1 1 d . . .
O6 O -0.0721(3) 0.3616(5) 0.27756(10) 0.0356(7) Uani 1 1 d . . .
O7 O -0.0552(3) 0.7106(4) 0.48739(9) 0.0237(6) Uani 1 1 d D . .
O8 O -0.1337(2) 1.0877(5) 0.43262(10) 0.0277(6) Uani 1 1 d D . .
Cl2 Cl 0.11281(8) 0.50729(14) 0.40183(3) 0.0193(2) Uani 1 1 d . . .
Cl1 Cl 0.19095(8) 0.98221(14) 0.44397(3) 0.0219(2) Uani 1 1 d . . .
Cl3 Cl 0.31502(9) 0.56433(15) 0.50399(3) 0.0233(2) Uani 1 1 d . . .
Cl4 Cl -0.22959(9) 0.60844(15) 0.38730(3) 0.0226(2) Uani 1 1 d . . .
Cl5 Cl -0.02368(9) 0.92410(15) 0.33344(3) 0.0234(2) Uani 1 1 d . . .
Cl6 Cl -0.34456(9) 1.04652(17) 0.32991(4) 0.0308(2) Uani 1 1 d . . .
Fe1 Fe -0.02698(5) 0.80842(8) 0.418074(18) 0.01793(13) Uani 1 1 d . . .
Ru1 Ru 0.32161(3) 0.68675(5) 0.422679(10) 0.01602(9) Uani 1 1 d . . .
Ru2 Ru -0.22745(3) 0.74344(5) 0.306001(10) 0.01899(9) Uani 1 1 d . . .
H7A H -0.128(2) 0.661(6) 0.4948(12) 0.050 Uiso 1 1 d D . .
H7B H -0.013(3) 0.756(7) 0.5131(7) 0.050 Uiso 1 1 d D . .
H8A H -0.168(3) 1.144(7) 0.4068(7) 0.050 Uiso 1 1 d D . .
H8B H -0.191(3) 1.089(7) 0.4530(9) 0.050 Uiso 1 1 d D . .

loop_
_atom_site_aniso_label
_atom_site_aniso_U_11
_atom_site_aniso_U_22
_atom_site_aniso_U_33
_atom_site_aniso_U_23
_atom_site_aniso_U_13
_atom_site_aniso_U_12
C2 0.024(2) 0.020(2) 0.0199(19) 0.0000(16) 0.0067(16) 0.0073(17)
C1 0.020(2) 0.026(2) 0.022(2) 0.0030(17) 0.0027(15) -0.0027(17)
C3 0.014(2) 0.023(2) 0.025(2) -0.0014(17) 0.0024(15) 0.0011(15)
C4 0.020(2) 0.033(2) 0.028(2) 0.0036(19) 0.0037(16) 0.0063(17)
C5 0.026(3) 0.034(2) 0.019(2) -0.0010(17) 0.0011(16) 0.0074(19)
C6 0.022(2) 0.034(3) 0.0176(19) 0.0075(18) 0.0006(15) -0.0033(19)
O2 0.0221(16) 0.0276(16) 0.0333(16) -0.0029(13) -0.0007(12) -0.0027(13)
O1 0.0339(18) 0.0269(17) 0.0406(18) -0.0046(14) 0.0079(13) 0.0111(13)
O3 0.0323(17) 0.0400(19) 0.0236(16) 0.0103(14) 0.0018(12) -0.0009(13)
O4 0.0382(18) 0.065(2) 0.0257(17) 0.0213(16) 0.0062(13) 0.0140(16)
O5 0.0269(19) 0.052(2) 0.0404(18) -0.0023(16) -0.0060(13) -0.0073(15)
O6 0.0411(19) 0.0323(18) 0.0350(17) 0.0030(14) 0.0124(14) 0.0124(14)
O7 0.0231(16) 0.0294(16) 0.0187(13) -0.0002(12) 0.0029(11) -0.0030(12)
O8 0.0236(15) 0.0308(17) 0.0294(16) 0.0032(13) 0.0066(12) 0.0072(12)
Cl2 0.0178(5) 0.0185(5) 0.0214(4) -0.0020(4) 0.0004(3) 0.0001(4)
Cl1 0.0175(5) 0.0187(5) 0.0291(5) -0.0052(4) 0.0008(4) 0.0017(4)
Cl3 0.0221(5) 0.0300(5) 0.0176(5) 0.0047(4) 0.0009(4) -0.0011(4)
Cl4 0.0195(5) 0.0315(5) 0.0167(4) 0.0025(4) 0.0009(3) -0.0045(4)
Cl5 0.0185(5) 0.0297(5) 0.0219(5) 0.0066(4) 0.0005(4) -0.0021(4)
Cl6 0.0262(6) 0.0347(6) 0.0314(5) -0.0031(4) 0.0023(4) 0.0113(4)
Fe1 0.0165(3) 0.0201(3) 0.0172(3) -0.0002(2) 0.0014(2) 0.0010(2)
Ru1 0.01472(18) 0.01746(17) 0.01595(15) 0.00009(12) 0.00186(11) 0.00123(12)
Ru2 0.01525(18) 0.02614(19) 0.01547(16) 0.00142(13) 0.00091(12) 0.00299(12)

loop_
_atom_type_symbol
_atom_type_description
_atom_type_scat_dispersion_real
_atom_type_scat_dispersion_imag
_atom_type_scat_source
C C 0.0033 0.0016 'International Tables Vol C Tables 4.2.6.8 and 6.1.1.4'
H H 0.0000 0.0000 'International Tables Vol C Tables 4.2.6.8 and 6.1.1.4'
O O 0.0106 0.0060 'International Tables Vol C Tables 4.2.6.8 and 6.1.1.4'
Cl Cl 0.1484 0.1585 'International Tables Vol C Tables 4.2.6.8 and 6.1.1.4'
Fe Fe 0.3463 0.8444 'International Tables Vol C Tables 4.2.6.8 and 6.1.1.4'
Ru Ru -1.2594 0.8363 'International Tables Vol C Tables 4.2.6.8 and 6.1.1.4'

loop_
_geom_angle_atom_site_label_1
_geom_angle_atom_site_label_2
_geom_angle_atom_site_label_3
_geom_angle
_geom_angle_site_symmetry_1
_geom_angle_site_symmetry_3
_geom_angle_publ_flag
O2 C2 Ru1 177.4(3) . . ?
O1 C1 Ru1 176.3(3) . . ?
O3 C3 Ru1 178.1(3) . . ?
O4 C4 Ru2 179.1(4) . . ?
O5 C5 Ru2 177.2(3) . . ?
O6 C6 Ru2 178.4(3) . . ?
Fe1 O7 H7A 123(2) . . ?
Fe1 O7 H7B 125(3) . . ?
H7A O7 H7B 108(3) . . ?
Fe1 O8 H8A 112(3) . . ?
Fe1 O8 H8B 121(3) . . ?
H8A O8 H8B 108(3) . . ?
Ru1 Cl2 Fe1 95.06(3) . . ?
Ru1 Cl1 Fe1 93.97(3) . . ?
Ru2 Cl4 Fe1 93.33(3) . . ?
Ru2 Cl5 Fe1 94.01(3) . . ?
O7 Fe1 O8 87.79(11) . . ?
O7 Fe1 Cl2 93.74(8) . . ?
O8 Fe1 Cl2 175.02(8) . . ?
O7 Fe1 Cl5 172.87(8) . . ?
O8 Fe1 Cl5 88.92(8) . . ?
Cl2 Fe1 Cl5 90.08(3) . . ?
O7 Fe1 Cl4 89.05(8) . . ?
O8 Fe1 Cl4 94.57(8) . . ?
Cl2 Fe1 Cl4 90.19(3) . . ?
Cl5 Fe1 Cl4 84.91(3) . . ?
O7 Fe1 Cl1 93.50(8) . . ?
O8 Fe1 Cl1 91.21(8) . . ?
Cl2 Fe1 Cl1 83.97(3) . . ?
Cl5 Fe1 Cl1 92.90(3) . . ?
Cl4 Fe1 Cl1 173.77(4) . . ?
C1 Ru1 C3 93.92(15) . . ?
C1 Ru1 C2 93.03(15) . . ?
C3 Ru1 C2 91.77(16) . . ?
C1 Ru1 Cl3 90.27(11) . . ?
C3 Ru1 Cl3 175.80(11) . . ?
C2 Ru1 Cl3 88.32(11) . . ?
C1 Ru1 Cl1 175.10(11) . . ?
C3 Ru1 Cl1 88.02(11) . . ?
C2 Ru1 Cl1 91.41(11) . . ?
Cl3 Ru1 Cl1 87.79(3) . . ?
C1 Ru1 Cl2 88.62(11) . . ?
C3 Ru1 Cl2 91.49(11) . . ?
C2 Ru1 Cl2 176.24(11) . . ?
Cl3 Ru1 Cl2 88.29(3) . . ?
Cl1 Ru1 Cl2 86.83(3) . . ?
C4 Ru2 C5 92.32(17) . . ?
C4 Ru2 C6 91.85(16) . . ?
C5 Ru2 C6 91.43(16) . . ?
C4 Ru2 Cl6 89.33(12) . . ?
C5 Ru2 Cl6 90.21(12) . . ?
C6 Ru2 Cl6 177.93(11) . . ?
C4 Ru2 Cl4 178.24(13) . . ?
C5 Ru2 Cl4 88.30(11) . . ?
C6 Ru2 Cl4 89.78(11) . . ?
Cl6 Ru2 Cl4 89.02(3) . . ?
C4 Ru2 Cl5 91.71(12) . . ?
C5 Ru2 Cl5 175.29(11) . . ?
C6 Ru2 Cl5 90.86(12) . . ?
Cl6 Ru2 Cl5 87.41(3) . . ?
Cl4 Ru2 Cl5 87.60(3) . . ?

loop_
_geom_bond_atom_site_label_1
_geom_bond_atom_site_label_2
_geom_bond_distance
_geom_bond_site_symmetry_2
_geom_bond_publ_flag
C2 O2 1.124(4) . ?
C2 Ru1 1.921(4) . ?
C1 O1 1.120(4) . ?
C1 Ru1 1.914(4) . ?
C3 O3 1.129(4) . ?
C3 Ru1 1.919(4) . ?
C4 O4 1.127(5) . ?
C4 Ru2 1.899(4) . ?
C5 O5 1.132(5) . ?
C5 Ru2 1.900(4) . ?
C6 O6 1.128(5) . ?
C6 Ru2 1.922(4) . ?
O7 Fe1 2.070(3) . ?
O7 H7A 0.85(2) . ?
O7 H7B 0.85(3) . ?
O8 Fe1 2.146(3) . ?
O8 H8A 0.85(3) . ?
O8 H8B 0.85(3) . ?
Cl2 Ru1 2.4273(9) . ?
Cl2 Fe1 2.4573(10) . ?
Cl1 Ru1 2.4125(9) . ?
Cl1 Fe1 2.5145(10) . ?
Cl3 Ru1 2.3974(9) . ?
Cl4 Ru2 2.4201(9) . ?
Cl4 Fe1 2.4994(10) . ?
Cl5 Ru2 2.4243(9) . ?
Cl5 Fe1 2.4681(10) . ?
Cl6 Ru2 2.3990(10) . ?

loop_
_geom_hbond_atom_site_label_D
_geom_hbond_atom_site_label_H
_geom_hbond_atom_site_label_A
_geom_hbond_distance_DH
_geom_hbond_distance_HA
_geom_hbond_distance_DA
_geom_hbond_angle_DHA
_geom_hbond_site_symmetry_A
O7 H7A Cl3 0.85(2) 2.377(13) 3.191(3) 161(4) 3_566
O7 H7B O8 0.85(3) 2.248(9) 3.077(4) 165(3) 3_576
